data_4072836
loop_
_publ_author_name
'Cabeza, Javier A.'
'del R\'io, Ignacio'
'Fern\'andez-Colinas, Jos\'e M.'
'Garc\'ia-\'Alvarez, Pablo'
'Miguel, Daniel'

_publ_section_title
;
 Reactivity of Indene, Fluorene, Azulene, and Acenaphthylene with a
 Basal-Edge-Bridged Square-Pyramidal Hexaruthenium Dihydride
;
_journal_issue 6
_journal_name_full Organometallics
_journal_page_first 1414
_journal_paper_doi 10.1021/om061078c
_journal_volume 26
_journal_year 2007
_chemical_formula_moiety 'C28 H14 N2 O12 Ru6, C4 H8 O'
_chemical_formula_sum 'C32 H22 N2 O13 Ru6'
_chemical_formula_weight 1248.94
_chemical_name_systematic
;
 ?
;
_space_group_IT_number 15
_symmetry_cell_setting monoclinic
_symmetry_space_group_name_Hall '-C 2yc'
_symmetry_space_group_name_H-M 'C 1 2/c 1'
_atom_sites_solution_hydrogens geom
_atom_sites_solution_primary direct
_atom_sites_solution_secondary difmap
_audit_creation_method SHELXL-97
_cell_angle_alpha 90.00
_cell_angle_beta 96.543(3)
_cell_angle_gamma 90.00
_cell_formula_units_Z 8
_cell_length_a 37.447(6)
_cell_length_b 10.1540(16)
_cell_length_c 18.379(3)
_cell_measurement_temperature 296(2)
_cell_volume 6942.9(19)
_computing_cell_refinement 'Bruker SMART'
_computing_data_collection 'Bruker SMART'
_computing_data_reduction 'Bruker SHELXTL'
_computing_molecular_graphics 'Bruker SHELXTL'
_computing_publication_material 'Bruker SHELXTL'
_computing_structure_refinement 'SHELXL-97 (Sheldrick, 1997)'
_computing_structure_solution 'SHELXS-97 (Sheldrick, 1990)'
_diffrn_ambient_temperature 296(2)
_diffrn_measured_fraction_theta_full 0.996
_diffrn_measured_fraction_theta_max 0.996
_diffrn_measurement_device_type 'CCD area detector'
_diffrn_measurement_method 'phi and omega scans'
_diffrn_radiation_monochromator graphite
_diffrn_radiation_source 'fine-focus sealed tube'
_diffrn_radiation_type MoK\a
_diffrn_radiation_wavelength 0.71073
_diffrn_reflns_av_R_equivalents 0.0309
_diffrn_reflns_av_sigmaI/netI 0.0289
_diffrn_reflns_limit_h_max 41
_diffrn_reflns_limit_h_min -30
_diffrn_reflns_limit_k_max 11
_diffrn_reflns_limit_k_min -11
_diffrn_reflns_limit_l_max 20
_diffrn_reflns_limit_l_min -20
_diffrn_reflns_number 14913
_diffrn_reflns_theta_full 23.27
_diffrn_reflns_theta_max 23.27
_diffrn_reflns_theta_min 1.09
_exptl_absorpt_coefficient_mu 2.615
_exptl_absorpt_correction_T_max 1.0000
_exptl_absorpt_correction_T_min 0.7771
_exptl_absorpt_correction_type SADABS
_exptl_crystal_colour BLACK
_exptl_crystal_density_diffrn 2.409
_exptl_crystal_density_method 'not measured'
_exptl_crystal_description PLATE
_exptl_crystal_F_000 4800
_exptl_crystal_size_max 0.05
_exptl_crystal_size_mid 0.15
_exptl_crystal_size_min 0.20
_refine_diff_density_max 0.625
_refine_diff_density_min -0.573
_refine_diff_density_rms 0.187
_refine_ls_extinction_coef 0.000023(10)
_refine_ls_extinction_expression Fc^*^=kFc[1+0.001xFc^2^\l^3^/sin(2\q)]^-1/4^
_refine_ls_extinction_method SHELXL
_refine_ls_goodness_of_fit_ref 1.003
_refine_ls_hydrogen_treatment mixed
_refine_ls_matrix_type full
_refine_ls_number_parameters 480
_refine_ls_number_reflns 4985
_refine_ls_number_restraints 0
_refine_ls_restrained_S_all 1.003
_refine_ls_R_factor_all 0.0400
_refine_ls_R_factor_gt 0.0271
_refine_ls_shift/su_max 0.002
_refine_ls_shift/su_mean 0.000
_refine_ls_structure_factor_coef Fsqd
_refine_ls_weighting_details
; calc
 [1.00000+-1.00000exp(-200.00(sin\q/\l)^2^)]/
   [\s^2^(Fo^2^)+0.0000+0.0000*P+(0.0435P)^2^+0.0000sin\q/\l]
 where P = 0.33333Fo^2^ + 0.66667Fc^2^
;
_refine_ls_weighting_scheme calc
_refine_ls_wR_factor_gt 0.0642
_refine_ls_wR_factor_ref 0.0717
_reflns_number_gt 4027
_reflns_number_total 4985
_reflns_threshold_expression >2sigma(I)
_cod_data_source_file om061078csi20061222_055053.cif
_cod_data_source_block 5_(pg99am)
_cod_depositor_comments
;
The following automatic conversions were performed:

'_symmetry_cell_setting' value 'Monoclinic' changed to 'monoclinic'
according to /home/saulius/struct/CIF-dictionaries/cif_core.dic
dictionary named 'cif_core.dic' version 2.4.1 from 2010-06-29.

Automatic conversion script
Id: cif_fix_values 1715 2011-07-08 13:25:40Z adriana 
;
_cod_original_sg_symbol_H-M C2/c
_cod_database_code 4072836

loop_
_symmetry_equiv_pos_as_xyz
'x, y, z'
'-x, y, -z+1/2'
'x+1/2, y+1/2, z'
'-x+1/2, y+1/2, -z+1/2'
'-x, -y, -z'
'x, -y, z-1/2'
'-x+1/2, -y+1/2, -z'
'x+1/2, -y+1/2, z-1/2'

loop_
_atom_site_label
_atom_site_type_symbol
_atom_site_fract_x
_atom_site_fract_y
_atom_site_fract_z
_atom_site_U_iso_or_equiv
_atom_site_adp_type
_atom_site_occupancy
_atom_site_symmetry_multiplicity
_atom_site_calc_flag
_atom_site_refinement_flags
C1 C 0.09896(14) -0.0975(5) 0.1079(3) 0.0316(12) Uani 1 1 d .
C2 C 0.09310(16) -0.2314(6) 0.0945(3) 0.0449(14) Uani 1 1 d .
H2 H 0.1122 -0.2867 0.0872 0.054 Uiso 1 1 calc R
C3 C 0.05896(19) -0.2800(7) 0.0921(4) 0.066(2) Uani 1 1 d .
H3 H 0.0547 -0.3692 0.0833 0.079 Uiso 1 1 calc R
C4 C 0.03135(18) -0.1985(8) 0.1025(4) 0.070(2) Uani 1 1 d .
H4 H 0.0081 -0.2320 0.0998 0.083 Uiso 1 1 calc R
C5 C 0.03720(16) -0.0663(7) 0.1171(4) 0.0567(17) Uani 1 1 d .
C6 C 0.00645(16) 0.0209(8) 0.1288(5) 0.094(3) Uani 1 1 d .
H6A H 0.0115 0.0660 0.1747 0.140 Uiso 1 1 calc R
H6B H -0.0149 -0.0312 0.1294 0.140 Uiso 1 1 calc R
H6C H 0.0029 0.0841 0.0898 0.140 Uiso 1 1 calc R
C11 C 0.23818(14) -0.0518(6) 0.0433(3) 0.0388(13) Uani 1 1 d .
C12 C 0.25082(14) 0.0786(6) 0.0342(3) 0.0426(14) Uani 1 1 d .
H12 H 0.2500 0.1258 -0.0125 0.051 Uiso 1 1 calc R
C13 C 0.26666(14) 0.1254(6) 0.1021(4) 0.0488(15) Uani 1 1 d .
H13 H 0.2787 0.2107 0.1106 0.059 Uiso 1 1 calc R
C14 C 0.26432(13) 0.0268(6) 0.1553(3) 0.0412(14) Uani 1 1 d .
H14 H 0.2743 0.0324 0.2069 0.049 Uiso 1 1 calc R
C15 C 0.24661(13) -0.0838(5) 0.1211(3) 0.0339(12) Uani 1 1 d .
C16 C 0.23713(14) -0.1989(5) 0.1609(3) 0.0388(13) Uani 1 1 d .
H16 H 0.2519 -0.2169 0.2073 0.047 Uiso 1 1 calc R
C17 C 0.21460(15) -0.3006(5) 0.1325(3) 0.0442(14) Uani 1 1 d .
H17 H 0.2154 -0.3824 0.1610 0.053 Uiso 1 1 calc R
C18 C 0.19382(15) -0.3030(5) 0.0625(3) 0.0439(14) Uani 1 1 d .
H18 H 0.1772 -0.3777 0.0565 0.053 Uiso 1 1 calc R
C19 C 0.20075(16) -0.2463(6) -0.0058(3) 0.0484(15) Uani 1 1 d .
H19 H 0.1935 -0.2977 -0.0501 0.058 Uiso 1 1 calc R
C20 C 0.21835(15) -0.1270(6) -0.0148(3) 0.0440(14) Uani 1 1 d .
H20 H 0.2218 -0.1022 -0.0650 0.053 Uiso 1 1 calc R
C91 C 0.4362(5) 0.0054(17) 0.0947(8) 0.184(7) Uani 1 1 d .
H91A H 0.4342 0.0665 0.0538 0.221 Uiso 1 1 calc R
H91B H 0.4321 -0.0839 0.0770 0.221 Uiso 1 1 calc R
C92 C 0.4132(4) 0.0413(16) 0.1506(8) 0.165(5) Uani 1 1 d .
H92A H 0.3944 0.1009 0.1306 0.198 Uiso 1 1 calc R
H92B H 0.4022 -0.0366 0.1690 0.198 Uiso 1 1 calc R
C93 C 0.4353(5) 0.1017(19) 0.2056(10) 0.209(8) Uani 1 1 d .
H93A H 0.4431 0.0426 0.2458 0.251 Uiso 1 1 calc R
H93B H 0.4247 0.1804 0.2239 0.251 Uiso 1 1 calc R
C94 C 0.4639(6) 0.131(2) 0.160(2) 0.308(17) Uani 1 1 d .
H94A H 0.4552 0.1820 0.1174 0.369 Uiso 1 1 calc R
H94B H 0.4838 0.1772 0.1879 0.369 Uiso 1 1 calc R
C100 C 0.19784(14) -0.0295(5) 0.2499(3) 0.0366(13) Uani 1 1 d .
C101 C 0.11999(15) 0.0135(6) 0.2621(3) 0.0406(13) Uani 1 1 d .
C102 C 0.16472(14) 0.2176(6) 0.2663(3) 0.0409(14) Uani 1 1 d .
C200 C 0.16413(14) 0.0745(5) -0.0385(3) 0.0377(13) Uani 1 1 d .
C201 C 0.09379(16) 0.1346(6) -0.0076(3) 0.0452(14) Uani 1 1 d .
C202 C 0.14652(16) 0.3135(6) 0.0194(3) 0.0484(15) Uani 1 1 d .
C301 C 0.04727(18) 0.2750(7) 0.0845(4) 0.0592(17) Uani 1 1 d .
C302 C 0.06246(16) 0.2072(6) 0.2288(4) 0.0551(17) Uani 1 1 d .
C303 C 0.11104(17) 0.3532(6) 0.1559(3) 0.0515(16) Uani 1 1 d .
C401 C 0.16484(15) -0.2666(5) 0.2312(3) 0.0410(14) Uani 1 1 d .
C501 C 0.13068(16) -0.1652(5) -0.0491(3) 0.0446(14) Uani 1 1 d .
C601 C 0.19992(14) 0.2607(6) 0.1375(3) 0.0398(13) Uani 1 1 d .
N1 N 0.13305(11) -0.0433(4) 0.1085(2) 0.0304(10) Uani 1 1 d .
N2 N 0.07121(11) -0.0160(4) 0.1195(2) 0.0393(11) Uani 1 1 d .
O91 O 0.4722(6) 0.020(2) 0.145(2) 0.433(19) Uani 1 1 d .
O100 O 0.21861(10) -0.0106(4) 0.3017(2) 0.0486(10) Uani 1 1 d .
O101 O 0.10312(12) -0.0385(5) 0.3002(2) 0.0640(12) Uani 1 1 d .
O102 O 0.17354(12) 0.2971(4) 0.3094(2) 0.0644(13) Uani 1 1 d .
O200 O 0.17194(12) 0.1232(4) -0.0915(2) 0.0539(11) Uani 1 1 d .
O201 O 0.06922(12) 0.1216(5) -0.0495(3) 0.0747(15) Uani 1 1 d .
O202 O 0.15293(15) 0.4154(4) -0.0021(3) 0.0823(16) Uani 1 1 d .
O301 O 0.02567(15) 0.3342(7) 0.0507(3) 0.102(2) Uani 1 1 d .
O302 O 0.04838(14) 0.2193(6) 0.2798(3) 0.0837(16) Uani 1 1 d .
O303 O 0.12385(13) 0.4525(5) 0.1633(3) 0.0748(14) Uani 1 1 d .
O401 O 0.15590(13) -0.3398(5) 0.2723(3) 0.0687(13) Uani 1 1 d .
O501 O 0.10951(13) -0.2065(5) -0.0918(3) 0.0785(15) Uani 1 1 d .
O601 O 0.20133(11) 0.3709(4) 0.1538(2) 0.0557(11) Uani 1 1 d .
Ru1 Ru 0.150729(11) 0.08594(4) 0.19854(2) 0.02990(13) Uani 1 1 d .
Ru2 Ru 0.137505(11) 0.14454(4) 0.05284(2) 0.02963(13) Uani 1 1 d .
Ru3 Ru 0.086030(12) 0.19206(5) 0.14282(3) 0.03990(14) Uani 1 1 d .
Ru4 Ru 0.181376(11) -0.14291(4) 0.16814(2) 0.03072(13) Uani 1 1 d .
Ru5 Ru 0.164973(11) -0.08877(4) 0.01997(2) 0.03078(13) Uani 1 1 d .
Ru6 Ru 0.209083(11) 0.08655(4) 0.11007(2) 0.03005(12) Uani 1 1 d .

loop_
_atom_site_aniso_label
_atom_site_aniso_U_11
_atom_site_aniso_U_22
_atom_site_aniso_U_33
_atom_site_aniso_U_23
_atom_site_aniso_U_13
_atom_site_aniso_U_12
C1 0.035(3) 0.033(3) 0.026(3) -0.002(2) 0.000(2) -0.003(2)
C2 0.045(3) 0.039(3) 0.050(4) -0.003(3) 0.004(3) -0.012(3)
C3 0.072(5) 0.048(4) 0.078(5) -0.003(3) 0.009(4) -0.030(4)
C4 0.037(4) 0.092(6) 0.080(5) -0.012(4) 0.007(3) -0.031(4)
C5 0.039(4) 0.070(5) 0.062(4) -0.014(4) 0.010(3) -0.018(3)
C6 0.034(4) 0.100(6) 0.149(8) -0.052(6) 0.018(4) -0.011(4)
C11 0.036(3) 0.049(4) 0.034(3) 0.004(3) 0.014(3) 0.011(3)
C12 0.031(3) 0.053(4) 0.045(3) 0.015(3) 0.011(3) 0.008(3)
C13 0.024(3) 0.054(4) 0.070(4) 0.005(3) 0.009(3) -0.003(3)
C14 0.025(3) 0.049(3) 0.049(3) 0.002(3) 0.000(3) 0.000(3)
C15 0.026(3) 0.032(3) 0.045(3) -0.002(2) 0.008(2) 0.004(2)
C16 0.038(3) 0.039(3) 0.038(3) 0.003(3) -0.002(3) 0.011(3)
C17 0.051(4) 0.033(3) 0.049(4) -0.002(3) 0.011(3) 0.013(3)
C18 0.046(3) 0.028(3) 0.058(4) -0.011(3) 0.007(3) 0.004(3)
C19 0.049(4) 0.049(4) 0.046(4) -0.013(3) 0.001(3) 0.021(3)
C20 0.041(3) 0.058(4) 0.035(3) 0.000(3) 0.013(3) 0.021(3)
C91 0.235(18) 0.183(15) 0.155(12) -0.039(11) 0.111(14) -0.049(15)
C92 0.131(11) 0.223(16) 0.146(12) -0.034(11) 0.042(10) 0.001(11)
C93 0.174(16) 0.24(2) 0.220(18) -0.107(16) 0.047(14) -0.046(15)
C94 0.134(16) 0.184(19) 0.61(5) 0.10(3) 0.05(2) -0.107(16)
C100 0.034(3) 0.034(3) 0.043(3) 0.003(3) 0.009(3) -0.001(2)
C101 0.037(3) 0.044(3) 0.042(3) -0.010(3) 0.005(3) -0.006(3)
C102 0.035(3) 0.049(4) 0.038(3) -0.005(3) 0.006(3) -0.009(3)
C200 0.032(3) 0.041(3) 0.040(3) -0.005(3) 0.004(3) -0.001(2)
C201 0.039(3) 0.052(4) 0.045(3) -0.004(3) 0.006(3) 0.005(3)
C202 0.050(4) 0.046(4) 0.047(4) 0.001(3) -0.003(3) -0.005(3)
C301 0.051(4) 0.070(5) 0.056(4) -0.008(4) 0.007(3) 0.011(4)
C302 0.044(4) 0.062(4) 0.059(4) -0.016(3) 0.003(3) 0.003(3)
C303 0.053(4) 0.044(4) 0.058(4) -0.014(3) 0.007(3) 0.004(3)
C401 0.049(3) 0.034(3) 0.038(3) -0.001(3) 0.001(3) -0.003(3)
C501 0.052(4) 0.039(3) 0.042(3) -0.004(3) 0.001(3) 0.002(3)
C601 0.035(3) 0.039(4) 0.044(3) 0.001(3) -0.001(3) -0.002(3)
N1 0.036(2) 0.028(2) 0.027(2) -0.0028(18) 0.0034(19) -0.0014(19)
N2 0.035(3) 0.046(3) 0.037(3) -0.007(2) 0.006(2) -0.013(2)
O91 0.196(15) 0.25(2) 0.88(6) 0.08(3) 0.16(2) 0.007(18)
O100 0.042(2) 0.061(3) 0.040(2) -0.004(2) -0.006(2) 0.002(2)
O101 0.064(3) 0.075(3) 0.057(3) 0.007(2) 0.024(2) -0.017(3)
O102 0.072(3) 0.067(3) 0.054(3) -0.026(2) 0.004(2) -0.020(3)
O200 0.070(3) 0.058(3) 0.037(2) 0.010(2) 0.017(2) 0.001(2)
O201 0.042(3) 0.123(4) 0.055(3) -0.018(3) -0.013(2) 0.002(3)
O202 0.117(4) 0.041(3) 0.086(4) 0.015(3) -0.005(3) -0.023(3)
O301 0.080(4) 0.133(5) 0.091(4) 0.011(4) -0.005(3) 0.047(4)
O302 0.076(3) 0.116(5) 0.064(3) -0.024(3) 0.032(3) 0.001(3)
O303 0.078(3) 0.042(3) 0.104(4) -0.017(3) 0.010(3) -0.003(3)
O401 0.089(4) 0.060(3) 0.060(3) 0.021(2) 0.020(3) -0.018(3)
O501 0.079(3) 0.089(4) 0.061(3) -0.015(3) -0.021(3) -0.025(3)
O601 0.056(3) 0.034(2) 0.077(3) -0.009(2) 0.009(2) -0.007(2)
Ru1 0.0295(2) 0.0329(2) 0.0274(2) -0.00544(18) 0.00347(18) -0.00328(18)
Ru2 0.0283(2) 0.0292(2) 0.0308(2) -0.00102(18) 0.00068(18) 0.00046(18)
Ru3 0.0298(2) 0.0437(3) 0.0464(3) -0.0113(2) 0.0052(2) 0.0028(2)
Ru4 0.0321(2) 0.0279(2) 0.0320(2) 0.00232(18) 0.00261(19) -0.00139(18)
Ru5 0.0333(2) 0.0311(2) 0.0280(2) -0.00492(18) 0.00324(18) 0.00046(19)
Ru6 0.0254(2) 0.0303(2) 0.0344(2) 0.00072(19) 0.00329(18) -0.00233(18)

loop_
_atom_type_symbol
_atom_type_description
_atom_type_scat_dispersion_real
_atom_type_scat_dispersion_imag
_atom_type_scat_source
C C 0.0033 0.0016 'International Tables Vol C Tables 4.2.6.8 and 6.1.1.4'
H H 0.0000 0.0000 'International Tables Vol C Tables 4.2.6.8 and 6.1.1.4'
N N 0.0061 0.0033 'International Tables Vol C Tables 4.2.6.8 and 6.1.1.4'
O O 0.0106 0.0060 'International Tables Vol C Tables 4.2.6.8 and 6.1.1.4'
Ru Ru -1.2594 0.8363 'International Tables Vol C Tables 4.2.6.8 and 6.1.1.4'

loop_
_geom_angle_atom_site_label_1
_geom_angle_atom_site_label_2
_geom_angle_atom_site_label_3
_geom_angle
N2 C1 N1 118.3(4)
N2 C1 C2 120.8(5)
N1 C1 C2 120.9(5)
C3 C2 C1 119.1(6)
C3 C2 H2 120.5
C1 C2 H2 120.5
C4 C3 C2 120.0(6)
C4 C3 H3 120.0
C2 C3 H3 120.0
C3 C4 C5 121.0(6)
C3 C4 H4 119.5
C5 C4 H4 119.5
N2 C5 C4 119.7(6)
N2 C5 C6 120.4(6)
C4 C5 C6 119.9(6)
C5 C6 H6A 109.5
C5 C6 H6B 109.5
H6A C6 H6B 109.5
C5 C6 H6C 109.5
H6A C6 H6C 109.5
H6B C6 H6C 109.5
C12 C11 C20 123.6(5)
C12 C11 C15 106.5(5)
C20 C11 C15 129.7(5)
C12 C11 Ru6 70.6(3)
C20 C11 Ru6 119.8(4)
C15 C11 Ru6 70.6(3)
C13 C12 C11 108.8(5)
C13 C12 Ru6 71.6(3)
C11 C12 Ru6 72.0(3)
C13 C12 H12 125.5
C11 C12 H12 125.5
Ru6 C12 H12 125.5
C12 C13 C14 108.9(5)
C12 C13 Ru6 71.5(3)
C14 C13 Ru6 71.9(3)
C12 C13 H13 125.5
C14 C13 H13 125.5
Ru6 C13 H13 125.5
C13 C14 C15 108.6(5)
C13 C14 Ru6 71.1(3)
C15 C14 Ru6 71.4(3)
C13 C14 H14 125.7
C15 C14 H14 125.7
Ru6 C14 H14 125.7
C14 C15 C16 123.2(5)
C14 C15 C11 107.2(5)
C16 C15 C11 129.5(5)
C14 C15 Ru6 71.5(3)
C16 C15 Ru6 119.1(3)
C11 C15 Ru6 71.0(3)
C17 C16 C15 125.6(5)
C17 C16 Ru4 71.0(3)
C15 C16 Ru4 96.4(3)
C17 C16 H16 116.4
C15 C16 H16 116.4
Ru4 C16 H16 116.4
C16 C17 C18 126.5(5)
C16 C17 Ru4 71.6(3)
C18 C17 Ru4 90.7(3)
C16 C17 H17 116.5
C18 C17 H17 116.5
Ru4 C17 H17 116.6
C17 C18 C19 130.5(5)
C17 C18 Ru5 115.9(4)
C19 C18 Ru5 59.5(3)
C17 C18 H18 112.9
C19 C18 H18 112.9
Ru5 C18 H18 112.9
C20 C19 C18 126.0(5)
C20 C19 Ru5 72.5(3)
C18 C19 Ru5 85.8(3)
C20 C19 H19 117.0
C18 C19 H19 117.0
Ru5 C19 H19 117.0
C19 C20 C11 125.4(5)
C19 C20 Ru5 70.3(3)
C11 C20 Ru5 95.7(3)
C19 C20 H20 116.7
C11 C20 H20 116.7
Ru5 C20 H20 116.7
C92 C91 O91 95.8(15)
C92 C91 C94 73.6(11)
O91 C91 C94 37.9(10)
C92 C91 H91A 112.6
O91 C91 H91A 112.6
C94 C91 H91A 92.9
C92 C91 H91B 112.6
O91 C91 H91B 112.6
C94 C91 H91B 149.7
H91A C91 H91B 110.1
C93 C92 C91 106.0(13)
C93 C92 H92A 110.5
C91 C92 H92A 110.5
C93 C92 H92B 110.5
C91 C92 H92B 110.5
H92A C92 H92B 108.7
C92 C93 C94 95.3(17)
C92 C93 H93A 112.7
C94 C93 H93A 112.7
C92 C93 H93B 112.7
C94 C93 H93B 112.7
H93A C93 H93B 110.2
O91 C94 C93 99.8(19)
O91 C94 C91 52(2)
C93 C94 C91 81.2(10)
O91 C94 H94A 111.8
C93 C94 H94A 111.8
C91 C94 H94A 74.9
O91 C94 H94B 111.8
C93 C94 H94B 111.8
C91 C94 H94B 161.9
H94A C94 H94B 109.5
O100 C100 Ru4 148.0(4)
O100 C100 Ru1 132.4(4)
Ru4 C100 Ru1 79.5(2)
O101 C101 Ru1 174.6(5)
O102 C102 Ru1 178.5(5)
O200 C200 Ru5 145.6(5)
O200 C200 Ru2 133.9(4)
Ru5 C200 Ru2 80.5(2)
O201 C201 Ru2 172.7(5)
O202 C202 Ru2 177.8(6)
O301 C301 Ru3 174.2(7)
O302 C302 Ru3 178.4(6)
O303 C303 Ru3 175.7(6)
O401 C401 Ru4 176.7(5)
O501 C501 Ru5 177.2(5)
O601 C601 Ru6 166.8(5)
C1 N1 Ru1 116.6(3)
C1 N1 Ru5 119.6(3)
Ru1 N1 Ru5 123.79(19)
C1 N1 Ru2 117.5(3)
Ru1 N1 Ru2 78.12(13)
Ru5 N1 Ru2 75.91(13)
C1 N1 Ru4 120.9(3)
Ru1 N1 Ru4 74.91(12)
Ru5 N1 Ru4 77.80(13)
Ru2 N1 Ru4 121.49(18)
C1 N2 C5 119.4(5)
C1 N2 Ru3 115.5(3)
C5 N2 Ru3 125.1(4)
C94 O91 C91 90(2)
C102 Ru1 C101 90.6(2)
C102 Ru1 N1 171.6(2)
C101 Ru1 N1 94.73(19)
C102 Ru1 C100 86.9(2)
C101 Ru1 C100 92.4(2)
N1 Ru1 C100 99.42(18)
C102 Ru1 Ru4 131.92(17)
C101 Ru1 Ru4 95.60(17)
N1 Ru1 Ru4 54.07(11)
C100 Ru1 Ru4 45.34(14)
C102 Ru1 Ru2 120.35(17)
C101 Ru1 Ru2 129.67(16)
N1 Ru1 Ru2 51.32(11)
C100 Ru1 Ru2 125.05(14)
Ru4 Ru1 Ru2 91.066(18)
C102 Ru1 Ru3 97.87(17)
C101 Ru1 Ru3 78.94(17)
N1 Ru1 Ru3 76.80(11)
C100 Ru1 Ru3 170.13(13)
Ru4 Ru1 Ru3 130.131(19)
Ru2 Ru1 Ru3 59.642(16)
C102 Ru1 Ru6 101.73(17)
C101 Ru1 Ru6 155.88(17)
N1 Ru1 Ru6 75.73(11)
C100 Ru1 Ru6 67.98(14)
Ru4 Ru1 Ru6 60.758(15)
Ru2 Ru1 Ru6 60.580(16)
Ru3 Ru1 Ru6 119.04(2)
C202 Ru2 C201 91.9(2)
C202 Ru2 C200 86.0(2)
C201 Ru2 C200 88.4(2)
C202 Ru2 N1 170.2(2)
C201 Ru2 N1 97.1(2)
C200 Ru2 N1 98.22(18)
C202 Ru2 Ru5 130.6(2)
C201 Ru2 Ru5 98.68(18)
C200 Ru2 Ru5 46.60(15)
N1 Ru2 Ru5 51.97(11)
C202 Ru2 Ru3 101.8(2)
C201 Ru2 Ru3 74.83(18)
C200 Ru2 Ru3 161.56(14)
N1 Ru2 Ru3 76.86(11)
Ru5 Ru2 Ru3 127.62(2)
C202 Ru2 Ru1 120.22(18)
C201 Ru2 Ru1 128.16(18)
C200 Ru2 Ru1 129.74(15)
N1 Ru2 Ru1 50.55(10)
Ru5 Ru2 Ru1 89.833(18)
Ru3 Ru2 Ru1 60.333(17)
C202 Ru2 Ru6 96.58(18)
C201 Ru2 Ru6 159.51(18)
C200 Ru2 Ru6 73.71(14)
N1 Ru2 Ru6 76.31(11)
Ru5 Ru2 Ru6 61.816(15)
Ru3 Ru2 Ru6 121.18(2)
Ru1 Ru2 Ru6 62.086(15)
C303 Ru3 C301 91.4(3)
C303 Ru3 C302 95.4(3)
C301 Ru3 C302 92.1(3)
C303 Ru3 N2 164.2(2)
C301 Ru3 N2 98.9(2)
C302 Ru3 N2 96.2(2)
C303 Ru3 Ru2 81.70(19)
C301 Ru3 Ru2 106.5(2)
C302 Ru3 Ru2 161.23(18)
N2 Ru3 Ru2 83.82(11)
C303 Ru3 Ru1 83.61(19)
C301 Ru3 Ru1 166.1(2)
C302 Ru3 Ru1 101.26(18)
N2 Ru3 Ru1 83.61(12)
Ru2 Ru3 Ru1 60.024(18)
C401 Ru4 C100 91.0(2)
C401 Ru4 C17 86.2(2)
C100 Ru4 C17 122.0(2)
C401 Ru4 C16 104.5(2)
C100 Ru4 C16 88.9(2)
C17 Ru4 C16 37.4(2)
C401 Ru4 N1 107.5(2)
C100 Ru4 N1 106.15(19)
C17 Ru4 N1 129.89(18)
C16 Ru4 N1 144.16(18)
C401 Ru4 Ru1 105.93(17)
C100 Ru4 Ru1 55.14(16)
C17 Ru4 Ru1 167.24(16)
C16 Ru4 Ru1 132.40(14)
N1 Ru4 Ru1 51.01(10)
C401 Ru4 Ru5 133.77(16)
C100 Ru4 Ru5 131.15(16)
C17 Ru4 Ru5 85.45(15)
C16 Ru4 Ru5 95.63(14)
N1 Ru4 Ru5 49.96(10)
Ru1 Ru4 Ru5 88.891(17)
C401 Ru4 Ru6 163.52(16)
C100 Ru4 Ru6 72.72(15)
C17 Ru4 Ru6 104.34(16)
C16 Ru4 Ru6 78.22(14)
N1 Ru4 Ru6 75.72(10)
Ru1 Ru4 Ru6 62.961(18)
Ru5 Ru4 Ru6 60.888(15)
C501 Ru5 C200 90.7(2)
C501 Ru5 C19 86.5(2)
C200 Ru5 C19 118.1(2)
C501 Ru5 N1 101.7(2)
C200 Ru5 N1 104.65(19)
C19 Ru5 N1 136.4(2)
C501 Ru5 C20 107.8(2)
C200 Ru5 C20 87.1(2)
C19 Ru5 C20 37.3(2)
N1 Ru5 C20 148.09(18)
C501 Ru5 C18 95.1(2)
C200 Ru5 C18 151.2(2)
C19 Ru5 C18 34.6(2)
N1 Ru5 C18 101.77(17)
C20 Ru5 C18 64.2(2)
C501 Ru5 Ru2 105.58(17)
C200 Ru5 Ru2 52.93(16)
C19 Ru5 Ru2 164.18(17)
N1 Ru5 Ru2 52.12(10)
C20 Ru5 Ru2 127.31(16)
C18 Ru5 Ru2 149.04(13)
C501 Ru5 Ru4 129.94(18)
C200 Ru5 Ru4 133.47(15)
C19 Ru5 Ru4 89.70(16)
N1 Ru5 Ru4 52.24(10)
C20 Ru5 Ru4 98.20(15)
C18 Ru5 Ru4 58.96(13)
Ru2 Ru5 Ru4 90.093(18)
C501 Ru5 Ru6 165.57(17)
C200 Ru5 Ru6 76.25(15)
C19 Ru5 Ru6 104.89(16)
N1 Ru5 Ru6 76.28(10)
C20 Ru5 Ru6 77.99(15)
C18 Ru5 Ru6 99.26(13)
Ru2 Ru5 Ru6 61.672(17)
Ru4 Ru5 Ru6 60.125(16)
C601 Ru6 C12 111.5(2)
C601 Ru6 C13 93.4(2)
C12 Ru6 C13 37.0(2)
C601 Ru6 C15 147.1(2)
C12 Ru6 C15 62.91(19)
C13 Ru6 C15 62.3(2)
C601 Ru6 C14 110.3(2)
C12 Ru6 C14 62.1(2)
C13 Ru6 C14 37.0(2)
C15 Ru6 C14 37.11(19)
C601 Ru6 C11 148.8(2)
C12 Ru6 C11 37.4(2)
C13 Ru6 C11 62.3(2)
C15 Ru6 C11 38.41(19)
C14 Ru6 C11 62.7(2)
C601 Ru6 Ru4 126.23(17)
C12 Ru6 Ru4 121.83(15)
C13 Ru6 Ru4 125.29(16)
C15 Ru6 Ru4 64.98(13)
C14 Ru6 Ru4 89.99(15)
C11 Ru6 Ru4 84.90(15)
C601 Ru6 Ru2 73.13(15)
C12 Ru6 Ru2 118.76(14)
C13 Ru6 Ru2 145.86(16)
C15 Ru6 Ru2 139.33(13)
C14 Ru6 Ru2 176.17(15)
C11 Ru6 Ru2 115.38(14)
Ru4 Ru6 Ru2 86.479(18)
C601 Ru6 Ru5 129.48(15)
C12 Ru6 Ru5 90.89(15)
C13 Ru6 Ru5 125.55(17)
C15 Ru6 Ru5 83.38(13)
C14 Ru6 Ru5 120.21(15)
C11 Ru6 Ru5 64.60(14)
Ru4 Ru6 Ru5 58.987(17)
Ru2 Ru6 Ru5 56.512(15)
C601 Ru6 Ru1 71.10(17)
C12 Ru6 Ru1 174.95(15)
C13 Ru6 Ru1 148.06(17)
C15 Ru6 Ru1 117.45(14)
C14 Ru6 Ru1 121.57(15)
C11 Ru6 Ru1 139.65(15)
Ru4 Ru6 Ru1 56.281(15)
Ru2 Ru6 Ru1 57.334(17)
Ru5 Ru6 Ru1 84.195(18)

loop_
_geom_bond_atom_site_label_1
_geom_bond_atom_site_label_2
_geom_bond_distance
C1 N2 1.364(7)
C1 N1 1.389(6)
C1 C2 1.395(7)
C2 C3 1.367(8)
C2 H2 0.9300
C3 C4 1.355(10)
C3 H3 0.9300
C4 C5 1.381(9)
C4 H4 0.9300
C5 N2 1.368(7)
C5 C6 1.487(9)
C6 H6A 0.9600
C6 H6B 0.9600
C6 H6C 0.9600
C11 C12 1.423(8)
C11 C20 1.447(8)
C11 C15 1.465(7)
C11 Ru6 2.229(5)
C12 C13 1.403(8)
C12 Ru6 2.211(5)
C12 H12 0.9800
C13 C14 1.409(8)
C13 Ru6 2.213(5)
C13 H13 0.9800
C14 C15 1.415(7)
C14 Ru6 2.224(5)
C14 H14 0.9800
C15 C16 1.444(7)
C15 Ru6 2.223(5)
C16 C17 1.397(7)
C16 Ru4 2.183(5)
C16 H16 0.9800
C17 C18 1.426(8)
C17 Ru4 2.174(5)
C17 H17 0.9800
C18 C19 1.432(8)
C18 Ru5 2.514(5)
C18 H18 0.9800
C19 C20 1.397(8)
C19 Ru5 2.173(5)
C19 H19 0.9800
C20 Ru5 2.201(5)
C20 H20 0.9800
C91 C92 1.460(15)
C91 O91 1.55(3)
C91 C94 1.97(3)
C91 H91A 0.9700
C91 H91B 0.9700
C92 C93 1.375(15)
C92 H92A 0.9700
C92 H92B 0.9700
C93 C94 1.46(3)
C93 H93A 0.9700
C93 H93B 0.9700
C94 O91 1.21(3)
C94 H94A 0.9700
C94 H94B 0.9700
C100 O100 1.175(6)
C100 Ru4 1.938(6)
C100 Ru1 2.235(5)
C101 O101 1.127(6)
C101 Ru1 1.881(6)
C102 O102 1.152(6)
C102 Ru1 1.862(6)
C200 O200 1.159(6)
C200 Ru5 1.974(6)
C200 Ru2 2.168(6)
C201 O201 1.138(6)
C201 Ru2 1.873(6)
C202 O202 1.142(7)
C202 Ru2 1.866(6)
C301 O301 1.135(7)
C301 Ru3 1.899(7)
C302 O302 1.133(7)
C302 Ru3 1.902(7)
C303 O303 1.118(7)
C303 Ru3 1.887(7)
C401 O401 1.137(6)
C401 Ru4 1.863(6)
C501 O501 1.131(6)
C501 Ru5 1.868(6)
C601 O601 1.158(6)
C601 Ru6 1.881(6)
N1 Ru1 2.156(4)
N1 Ru5 2.176(4)
N1 Ru2 2.180(4)
N1 Ru4 2.247(4)
N2 Ru3 2.214(4)
Ru1 Ru4 2.6787(7)
Ru1 Ru2 2.7327(7)
Ru1 Ru3 2.7412(7)
Ru1 Ru6 2.8685(7)
Ru2 Ru5 2.6790(7)
Ru2 Ru3 2.7222(7)
Ru2 Ru6 2.8275(7)
Ru4 Ru5 2.7775(7)
Ru4 Ru6 2.8101(7)
Ru5 Ru6 2.8313(6)
